data_7015835
loop_
_publ_author_name
'Barnes, Stephanie S.'
'Vogels, Christopher M.'
'Decken, Andreas'
'Westcott, Stephen A.'

_publ_section_title
;
 Addition of boranes to N-aryl-salicylaldimines: intramolecular
 hydrogenation of imines.
;
_journal_issue 17
_journal_name_full 'Dalton transactions (Cambridge, England : 2003)'
_journal_page_first 4707
_journal_page_last 4714
_journal_paper_doi 10.1039/c1dt10132c
_journal_volume 40
_journal_year 2011
_chemical_formula_moiety 'C27 H36 B N O'
_chemical_formula_sum 'C27 H36 B N O'
_chemical_formula_weight 401.38
_space_group_IT_number 19
_symmetry_cell_setting orthorhombic
_symmetry_Int_Tables_number 19
_symmetry_space_group_name_Hall 'P 2ac 2ab'
_symmetry_space_group_name_H-M 'P 21 21 21'
_atom_sites_solution_hydrogens difmap
_atom_sites_solution_primary direct
_atom_sites_solution_secondary difmap
_audit_creation_method SHELXL-97
_cell_angle_alpha 90.00
_cell_angle_beta 90.00
_cell_angle_gamma 90.00
_cell_formula_units_Z 4
_cell_length_a 8.9551(13)
_cell_length_b 15.564(2)
_cell_length_c 16.659(3)
_cell_measurement_reflns_used 5778
_cell_measurement_temperature 173(1)
_cell_measurement_theta_max 28.0755
_cell_measurement_theta_min 2.2745
_cell_volume 2321.9(6)
_computing_cell_refinement 'Bruker SMART'
_computing_data_collection 'Bruker SMART'
_computing_data_reduction 'Bruker SAINT'
_computing_molecular_graphics 'Bruker SHELXTL'
_computing_publication_material 'Bruker SHELXTL'
_computing_structure_refinement 'SHELXL-97 (Sheldrick, 2008)'
_computing_structure_solution 'SHELXS-97 (Sheldrick, 2008)'
_diffrn_ambient_temperature 173(1)
_diffrn_measured_fraction_theta_full 1.000
_diffrn_measured_fraction_theta_max 0.989
_diffrn_measurement_device_type 'Bruker AXS SMART1000/P4'
_diffrn_measurement_method 'phi and omega scans'
_diffrn_radiation_monochromator graphite
_diffrn_radiation_probe x-ray
_diffrn_radiation_type MoK\a
_diffrn_radiation_wavelength 0.71073
_diffrn_reflns_av_R_equivalents 0.0253
_diffrn_reflns_av_sigmaI/netI 0.0172
_diffrn_reflns_limit_h_max 11
_diffrn_reflns_limit_h_min -10
_diffrn_reflns_limit_k_max 20
_diffrn_reflns_limit_k_min -19
_diffrn_reflns_limit_l_max 20
_diffrn_reflns_limit_l_min -21
_diffrn_reflns_number 16167
_diffrn_reflns_theta_full 25.00
_diffrn_reflns_theta_max 27.49
_diffrn_reflns_theta_min 1.79
_diffrn_source 'fine-focus sealed tube'
_diffrn_source_type K760
_diffrn_standards_decay_% 0
_diffrn_standards_interval_count 0
_diffrn_standards_interval_time 0
_diffrn_standards_number 0
_exptl_absorpt_coefficient_mu 0.067
_exptl_absorpt_correction_T_max 0.9784
_exptl_absorpt_correction_T_min 0.9638
_exptl_absorpt_correction_type multi-scan
_exptl_absorpt_process_details 'SADABS (Sheldrick, 2004)'
_exptl_crystal_colour Orange
_exptl_crystal_density_diffrn 1.148
_exptl_crystal_density_method 'not measured'
_exptl_crystal_description Parallelpiped
_exptl_crystal_F_000 872
_exptl_crystal_size_max 0.55
_exptl_crystal_size_mid 0.38
_exptl_crystal_size_min 0.33
_refine_diff_density_max 0.245
_refine_diff_density_min -0.140
_refine_diff_density_rms 0.037
_refine_ls_extinction_method none
_refine_ls_goodness_of_fit_ref 1.076
_refine_ls_hydrogen_treatment refall
_refine_ls_matrix_type full
_refine_ls_number_parameters 415
_refine_ls_number_reflns 2990
_refine_ls_number_restraints 0
_refine_ls_restrained_S_all 1.076
_refine_ls_R_factor_all 0.0382
_refine_ls_R_factor_gt 0.0322
_refine_ls_shift/su_max 0.000
_refine_ls_shift/su_mean 0.000
_refine_ls_structure_factor_coef Fsqd
_refine_ls_weighting_details 'calc w=1/[\s^2^(Fo^2^)+(0.0468P)^2^+0.3957P] where P=(Fo^2^+2Fc^2^)/3'
_refine_ls_weighting_scheme calc
_refine_ls_wR_factor_gt 0.0796
_refine_ls_wR_factor_ref 0.0872
_reflns_number_gt 2739
_reflns_number_total 2990
_reflns_threshold_expression 'I > 2\s(I)'
_cod_data_source_file c1dt10132c.txt
_cod_data_source_block sw080135
_cod_original_cell_volume 2321.8(6)
_cod_original_sg_symbol_Hall 'P 2ac 2ab '
_cod_database_code 7015835

loop_
_symmetry_equiv_pos_as_xyz
'x, y, z'
'-x+1/2, -y, z+1/2'
'-x, y+1/2, -z+1/2'
'x+1/2, -y+1/2, -z'

loop_
_atom_site_label
_atom_site_type_symbol
_atom_site_fract_x
_atom_site_fract_y
_atom_site_fract_z
_atom_site_U_iso_or_equiv
_atom_site_adp_type
_atom_site_occupancy
_atom_site_symmetry_multiplicity
_atom_site_calc_flag
_atom_site_refinement_flags
_atom_site_disorder_assembly
_atom_site_disorder_group
B1 B 0.7479(2) 0.61088(11) 0.28229(10) 0.0229(3) Uani 1 1 d . . .
N1 N 0.59302(15) 0.64358(8) 0.23801(7) 0.0222(3) Uani 1 1 d . . .
O1 O 0.68860(13) 0.55429(7) 0.34863(7) 0.0266(3) Uani 1 1 d . . .
C1 C 0.5874(2) 0.58840(10) 0.39774(10) 0.0264(3) Uani 1 1 d . . .
C2 C 0.5780(2) 0.56152(13) 0.47800(11) 0.0349(4) Uani 1 1 d . . .
C3 C 0.4710(3) 0.59696(14) 0.52743(11) 0.0404(5) Uani 1 1 d . . .
C4 C 0.3680(2) 0.65697(13) 0.49927(11) 0.0394(4) Uani 1 1 d . . .
C5 C 0.3722(2) 0.68204(12) 0.41984(11) 0.0319(4) Uani 1 1 d . . .
C6 C 0.48296(19) 0.64866(11) 0.36866(9) 0.0252(3) Uani 1 1 d . . .
C7 C 0.48131(19) 0.66402(10) 0.28367(10) 0.0245(3) Uani 1 1 d . . .
C8 C 0.57274(18) 0.64341(10) 0.15108(9) 0.0229(3) Uani 1 1 d . . .
C9 C 0.5756(2) 0.72024(11) 0.10742(10) 0.0278(3) Uani 1 1 d . . .
C10 C 0.5735(2) 0.71347(12) 0.02358(10) 0.0360(4) Uani 1 1 d . . .
C11 C 0.5651(3) 0.63459(13) -0.01389(10) 0.0380(4) Uani 1 1 d . . .
C12 C 0.5510(2) 0.56006(12) 0.03108(10) 0.0324(4) Uani 1 1 d . . .
C13 C 0.55255(18) 0.56281(10) 0.11464(10) 0.0254(3) Uani 1 1 d . . .
C14 C 0.5668(2) 0.80904(11) 0.14555(11) 0.0313(4) Uani 1 1 d . . .
C15 C 0.6718(3) 0.87473(14) 0.10742(14) 0.0466(5) Uani 1 1 d . . .
C16 C 0.4049(3) 0.84083(14) 0.14061(15) 0.0436(5) Uani 1 1 d . . .
C17 C 0.5144(2) 0.48295(11) 0.16356(11) 0.0281(3) Uani 1 1 d . . .
C18 C 0.3442(2) 0.47824(15) 0.17294(15) 0.0422(5) Uani 1 1 d . . .
C19 C 0.5737(3) 0.39926(12) 0.12828(13) 0.0403(5) Uani 1 1 d . . .
C20 C 0.86164(18) 0.55678(11) 0.22751(10) 0.0267(3) Uani 1 1 d . . .
C21 C 0.9734(2) 0.51505(12) 0.28640(12) 0.0315(4) Uani 1 1 d . . .
C22 C 1.0537(2) 0.57833(12) 0.34266(11) 0.0333(4) Uani 1 1 d . . .
C23 C 0.9558(2) 0.65029(12) 0.37835(10) 0.0305(4) Uani 1 1 d . . .
C24 C 0.9382(2) 0.61327(13) 0.16290(10) 0.0325(4) Uani 1 1 d . . .
C25 C 1.0111(2) 0.69612(14) 0.19449(11) 0.0372(4) Uani 1 1 d . . .
C26 C 0.9143(2) 0.74607(12) 0.25461(11) 0.0337(4) Uani 1 1 d . . .
C27 C 0.84101(19) 0.69040(11) 0.31999(9) 0.0259(3) Uani 1 1 d . . .
H2 H 0.649(3) 0.5173(15) 0.4974(14) 0.046(6) Uiso 1 1 d . . .
H3 H 0.473(3) 0.5786(15) 0.5823(14) 0.046(6) Uiso 1 1 d . . .
H4 H 0.296(3) 0.6806(14) 0.5323(13) 0.044(6) Uiso 1 1 d . . .
H5 H 0.299(3) 0.7223(14) 0.3975(13) 0.039(6) Uiso 1 1 d . . .
H7 H 0.390(2) 0.6839(13) 0.2597(11) 0.029(5) Uiso 1 1 d . . .
H10 H 0.579(2) 0.7649(14) -0.0096(14) 0.037(6) Uiso 1 1 d . . .
H11 H 0.568(3) 0.6299(14) -0.0714(13) 0.040(6) Uiso 1 1 d . . .
H12 H 0.537(3) 0.5059(14) 0.0045(13) 0.038(6) Uiso 1 1 d . . .
H14 H 0.593(2) 0.8046(12) 0.2028(12) 0.025(5) Uiso 1 1 d . . .
H15A H 0.773(4) 0.852(2) 0.1074(17) 0.070(8) Uiso 1 1 d . . .
H15B H 0.668(3) 0.9291(18) 0.1367(15) 0.061(8) Uiso 1 1 d . . .
H15C H 0.642(3) 0.8888(15) 0.0520(15) 0.050(7) Uiso 1 1 d . . .
H16A H 0.392(3) 0.8966(17) 0.1681(15) 0.056(7) Uiso 1 1 d . . .
H16B H 0.379(3) 0.8453(16) 0.0845(15) 0.049(7) Uiso 1 1 d . . .
H16C H 0.334(3) 0.7991(16) 0.1683(14) 0.051(7) Uiso 1 1 d . . .
H17 H 0.560(2) 0.4896(12) 0.2171(13) 0.029(5) Uiso 1 1 d . . .
H18A H 0.304(3) 0.5306(17) 0.2018(16) 0.063(8) Uiso 1 1 d . . .
H18B H 0.296(4) 0.4749(18) 0.1200(17) 0.070(8) Uiso 1 1 d . . .
H18C H 0.312(3) 0.4271(15) 0.2031(14) 0.047(6) Uiso 1 1 d . . .
H19A H 0.525(3) 0.3850(16) 0.0780(16) 0.057(7) Uiso 1 1 d . . .
H19B H 0.550(3) 0.3503(15) 0.1647(14) 0.048(6) Uiso 1 1 d . . .
H19C H 0.682(4) 0.4010(18) 0.1164(17) 0.068(8) Uiso 1 1 d . . .
H20 H 0.812(2) 0.5087(13) 0.1994(13) 0.032(5) Uiso 1 1 d . . .
H21A H 0.917(3) 0.4730(13) 0.3217(13) 0.037(5) Uiso 1 1 d . . .
H21B H 1.052(2) 0.4816(13) 0.2564(12) 0.036(6) Uiso 1 1 d . . .
H22A H 1.097(3) 0.5451(15) 0.3871(15) 0.049(6) Uiso 1 1 d . . .
H22B H 1.139(3) 0.6058(14) 0.3155(12) 0.036(5) Uiso 1 1 d . . .
H23A H 0.897(3) 0.6236(14) 0.4242(13) 0.042(6) Uiso 1 1 d . . .
H23B H 1.019(3) 0.6954(14) 0.4018(13) 0.034(5) Uiso 1 1 d . . .
H24A H 1.015(3) 0.5792(14) 0.1343(12) 0.037(6) Uiso 1 1 d . . .
H24B H 0.859(3) 0.6276(13) 0.1216(12) 0.036(6) Uiso 1 1 d . . .
H25A H 1.112(3) 0.6852(15) 0.2198(13) 0.043(6) Uiso 1 1 d . . .
H25B H 1.033(2) 0.7349(13) 0.1478(12) 0.037(6) Uiso 1 1 d . . .
H26A H 0.974(3) 0.7927(15) 0.2798(13) 0.044(6) Uiso 1 1 d . . .
H26B H 0.832(3) 0.7763(14) 0.2255(13) 0.042(6) Uiso 1 1 d . . .
H27 H 0.773(2) 0.7308(13) 0.3536(12) 0.032(5) Uiso 1 1 d . . .

loop_
_atom_site_aniso_label
_atom_site_aniso_U_11
_atom_site_aniso_U_22
_atom_site_aniso_U_33
_atom_site_aniso_U_23
_atom_site_aniso_U_13
_atom_site_aniso_U_12
B1 0.0250(8) 0.0235(8) 0.0203(8) 0.0000(7) -0.0003(7) 0.0006(7)
N1 0.0271(6) 0.0205(6) 0.0190(6) -0.0014(5) -0.0012(5) 0.0003(5)
O1 0.0291(5) 0.0265(5) 0.0243(5) 0.0039(5) 0.0022(5) -0.0001(5)
C1 0.0300(8) 0.0262(7) 0.0229(7) -0.0012(6) 0.0013(7) -0.0066(7)
C2 0.0398(9) 0.0396(9) 0.0254(8) 0.0039(7) 0.0002(8) -0.0076(9)
C3 0.0485(11) 0.0495(11) 0.0232(8) -0.0004(8) 0.0064(8) -0.0131(9)
C4 0.0451(10) 0.0415(10) 0.0316(9) -0.0107(8) 0.0145(9) -0.0104(9)
C5 0.0332(9) 0.0297(8) 0.0328(9) -0.0079(7) 0.0081(8) -0.0046(7)
C6 0.0288(8) 0.0245(7) 0.0224(7) -0.0033(6) 0.0026(6) -0.0046(6)
C7 0.0265(7) 0.0220(7) 0.0251(7) -0.0025(6) 0.0000(7) -0.0005(6)
C8 0.0242(7) 0.0255(7) 0.0189(7) -0.0012(6) -0.0012(6) 0.0019(7)
C9 0.0318(8) 0.0269(8) 0.0246(8) 0.0008(6) -0.0022(7) 0.0026(7)
C10 0.0497(11) 0.0343(9) 0.0240(8) 0.0061(7) -0.0018(8) 0.0050(9)
C11 0.0521(11) 0.0434(10) 0.0185(8) -0.0009(7) -0.0023(8) 0.0055(10)
C12 0.0408(10) 0.0318(8) 0.0246(8) -0.0083(7) -0.0031(8) 0.0024(8)
C13 0.0264(8) 0.0261(8) 0.0237(8) -0.0031(6) -0.0016(6) 0.0028(7)
C14 0.0421(10) 0.0239(8) 0.0278(8) 0.0025(6) -0.0056(8) 0.0011(8)
C15 0.0606(14) 0.0342(11) 0.0450(12) 0.0109(9) -0.0049(11) -0.0085(10)
C16 0.0504(12) 0.0310(9) 0.0494(13) -0.0021(9) -0.0071(10) 0.0123(9)
C17 0.0317(8) 0.0257(8) 0.0269(8) -0.0038(7) -0.0005(7) -0.0013(7)
C18 0.0350(10) 0.0410(10) 0.0507(13) 0.0006(10) 0.0034(9) -0.0076(9)
C19 0.0554(13) 0.0237(8) 0.0419(11) -0.0040(8) 0.0078(10) 0.0006(9)
C20 0.0269(7) 0.0284(8) 0.0249(8) -0.0031(7) 0.0005(7) 0.0003(7)
C21 0.0288(8) 0.0300(8) 0.0358(9) 0.0024(8) 0.0017(8) 0.0041(7)
C22 0.0277(8) 0.0414(10) 0.0307(9) 0.0055(8) -0.0027(8) 0.0029(8)
C23 0.0312(8) 0.0358(9) 0.0245(8) -0.0008(7) -0.0054(7) -0.0018(8)
C24 0.0304(9) 0.0431(10) 0.0239(8) -0.0001(7) 0.0040(7) 0.0015(8)
C25 0.0353(9) 0.0461(10) 0.0302(9) 0.0116(8) 0.0031(8) -0.0080(9)
C26 0.0373(9) 0.0282(8) 0.0356(9) 0.0039(7) -0.0032(8) -0.0061(8)
C27 0.0280(8) 0.0258(7) 0.0239(7) -0.0018(6) -0.0018(7) -0.0016(6)

loop_
_atom_type_symbol
_atom_type_description
_atom_type_scat_dispersion_real
_atom_type_scat_dispersion_imag
_atom_type_scat_source
C C 0.0033 0.0000 'International Tables Vol C Tables 4.2.6.8 and 6.1.1.4'
H H 0.0000 0.0000 'International Tables Vol C Tables 4.2.6.8 and 6.1.1.4'
B B 0.0013 0.0000 'International Tables Vol C Tables 4.2.6.8 and 6.1.1.4'
N N 0.0061 0.0000 'International Tables Vol C Tables 4.2.6.8 and 6.1.1.4'
O O 0.0106 0.0000 'International Tables Vol C Tables 4.2.6.8 and 6.1.1.4'

loop_
_geom_angle_atom_site_label_1
_geom_angle_atom_site_label_2
_geom_angle_atom_site_label_3
_geom_angle
_geom_angle_site_symmetry_1
_geom_angle_site_symmetry_3
_geom_angle_publ_flag
O1 B1 C20 109.45(13) . . ?
O1 B1 C27 110.07(13) . . ?
C20 B1 C27 107.11(14) . . ?
O1 B1 N1 102.22(12) . . ?
C20 B1 N1 116.14(13) . . ?
C27 B1 N1 111.74(13) . . ?
C7 N1 C8 119.11(14) . . ?
C7 N1 B1 117.50(13) . . ?
C8 N1 B1 123.18(12) . . ?
C1 O1 B1 117.16(13) . . ?
O1 C1 C2 120.51(16) . . ?
O1 C1 C6 120.37(14) . . ?
C2 C1 C6 119.03(16) . . ?
C3 C2 C1 119.47(19) . . ?
C3 C2 H2 121.9(14) . . ?
C1 C2 H2 118.7(14) . . ?
C2 C3 C4 121.80(18) . . ?
C2 C3 H3 116.1(15) . . ?
C4 C3 H3 122.1(15) . . ?
C5 C4 C3 119.60(19) . . ?
C5 C4 H4 118.5(14) . . ?
C3 C4 H4 121.9(14) . . ?
C4 C5 C6 119.72(19) . . ?
C4 C5 H5 121.7(13) . . ?
C6 C5 H5 118.5(13) . . ?
C5 C6 C1 120.32(15) . . ?
C5 C6 C7 121.91(17) . . ?
C1 C6 C7 117.14(15) . . ?
N1 C7 C6 121.98(16) . . ?
N1 C7 H7 119.5(11) . . ?
C6 C7 H7 118.1(11) . . ?
C9 C8 C13 122.72(14) . . ?
C9 C8 N1 120.77(14) . . ?
C13 C8 N1 116.50(14) . . ?
C8 C9 C10 116.97(15) . . ?
C8 C9 C14 123.88(14) . . ?
C10 C9 C14 118.91(15) . . ?
C11 C10 C9 121.26(16) . . ?
C11 C10 H10 118.5(13) . . ?
C9 C10 H10 120.2(13) . . ?
C10 C11 C12 120.33(15) . . ?
C10 C11 H11 121.2(13) . . ?
C12 C11 H11 118.5(13) . . ?
C11 C12 C13 120.89(16) . . ?
C11 C12 H12 119.8(13) . . ?
C13 C12 H12 119.2(13) . . ?
C12 C13 C8 117.42(15) . . ?
C12 C13 C17 120.45(15) . . ?
C8 C13 C17 121.70(14) . . ?
C9 C14 C15 113.69(17) . . ?
C9 C14 C16 108.64(16) . . ?
C15 C14 C16 110.09(17) . . ?
C9 C14 H14 109.1(11) . . ?
C15 C14 H14 107.8(12) . . ?
C16 C14 H14 107.3(12) . . ?
C14 C15 H15A 109.7(18) . . ?
C14 C15 H15B 110.5(16) . . ?
H15A C15 H15B 110(2) . . ?
C14 C15 H15C 111.7(15) . . ?
H15A C15 H15C 110(2) . . ?
H15B C15 H15C 105(2) . . ?
C14 C16 H16A 111.9(16) . . ?
C14 C16 H16B 107.7(15) . . ?
H16A C16 H16B 111(2) . . ?
C14 C16 H16C 111.1(14) . . ?
H16A C16 H16C 106(2) . . ?
H16B C16 H16C 109(2) . . ?
C19 C17 C13 114.35(15) . . ?
C19 C17 C18 110.14(18) . . ?
C13 C17 C18 108.40(16) . . ?
C19 C17 H17 107.2(12) . . ?
C13 C17 H17 107.8(11) . . ?
C18 C17 H17 108.7(12) . . ?
C17 C18 H18A 111.1(16) . . ?
C17 C18 H18B 110.2(18) . . ?
H18A C18 H18B 108(2) . . ?
C17 C18 H18C 112.2(15) . . ?
H18A C18 H18C 108.0(19) . . ?
H18B C18 H18C 107(2) . . ?
C17 C19 H19A 111.7(16) . . ?
C17 C19 H19B 110.1(13) . . ?
H19A C19 H19B 104.8(19) . . ?
C17 C19 H19C 113.2(17) . . ?
H19A C19 H19C 106(2) . . ?
H19B C19 H19C 111(2) . . ?
C21 C20 C24 113.14(14) . . ?
C21 C20 B1 105.70(14) . . ?
C24 C20 B1 112.20(14) . . ?
C21 C20 H20 106.0(12) . . ?
C24 C20 H20 107.4(12) . . ?
B1 C20 H20 112.3(13) . . ?
C22 C21 C20 114.87(15) . . ?
C22 C21 H21A 107.0(12) . . ?
C20 C21 H21A 108.4(12) . . ?
C22 C21 H21B 107.9(12) . . ?
C20 C21 H21B 110.8(12) . . ?
H21A C21 H21B 107.6(16) . . ?
C21 C22 C23 115.76(15) . . ?
C21 C22 H22A 107.7(14) . . ?
C23 C22 H22A 108.4(14) . . ?
C21 C22 H22B 111.1(12) . . ?
C23 C22 H22B 107.7(12) . . ?
H22A C22 H22B 105.7(19) . . ?
C22 C23 C27 115.38(14) . . ?
C22 C23 H23A 106.6(13) . . ?
C27 C23 H23A 107.1(13) . . ?
C22 C23 H23B 110.4(13) . . ?
C27 C23 H23B 110.0(12) . . ?
H23A C23 H23B 106.9(17) . . ?
C25 C24 C20 115.20(15) . . ?
C25 C24 H24A 108.5(13) . . ?
C20 C24 H24A 109.7(13) . . ?
C25 C24 H24B 110.1(12) . . ?
C20 C24 H24B 106.7(12) . . ?
H24A C24 H24B 106.2(16) . . ?
C26 C25 C24 114.07(16) . . ?
C26 C25 H25A 108.5(13) . . ?
C24 C25 H25A 112.4(13) . . ?
C26 C25 H25B 108.0(12) . . ?
C24 C25 H25B 108.7(12) . . ?
H25A C25 H25B 104.6(18) . . ?
C25 C26 C27 114.67(15) . . ?
C25 C26 H26A 109.8(13) . . ?
C27 C26 H26A 110.0(13) . . ?
C25 C26 H26B 109.7(13) . . ?
C27 C26 H26B 107.1(13) . . ?
H26A C26 H26B 105.1(18) . . ?
C26 C27 C23 112.87(15) . . ?
C26 C27 B1 112.06(14) . . ?
C23 C27 B1 106.13(14) . . ?
C26 C27 H27 106.8(11) . . ?
C23 C27 H27 107.1(11) . . ?
B1 C27 H27 111.8(11) . . ?

loop_
_geom_bond_atom_site_label_1
_geom_bond_atom_site_label_2
_geom_bond_distance
_geom_bond_site_symmetry_2
_geom_bond_publ_flag
B1 O1 1.510(2) . ?
B1 C20 1.606(2) . ?
B1 C27 1.619(2) . ?
B1 N1 1.651(2) . ?
N1 C7 1.296(2) . ?
N1 C8 1.4596(19) . ?
O1 C1 1.331(2) . ?
C1 C2 1.403(2) . ?
C1 C6 1.411(2) . ?
C2 C3 1.378(3) . ?
C2 H2 0.99(2) . ?
C3 C4 1.394(3) . ?
C3 H3 0.96(2) . ?
C4 C5 1.380(3) . ?
C4 H4 0.93(2) . ?
C5 C6 1.407(2) . ?
C5 H5 0.98(2) . ?
C6 C7 1.436(2) . ?
C7 H7 0.96(2) . ?
C8 C9 1.400(2) . ?
C8 C13 1.405(2) . ?
C9 C10 1.401(2) . ?
C9 C14 1.523(2) . ?
C10 C11 1.379(3) . ?
C10 H10 0.97(2) . ?
C11 C12 1.387(3) . ?
C11 H11 0.96(2) . ?
C12 C13 1.393(2) . ?
C12 H12 0.96(2) . ?
C13 C17 1.525(2) . ?
C14 C15 1.527(3) . ?
C14 C16 1.534(3) . ?
C14 H14 0.984(19) . ?
C15 H15A 0.97(3) . ?
C15 H15B 0.98(3) . ?
C15 H15C 0.99(2) . ?
C16 H16A 0.99(3) . ?
C16 H16B 0.97(3) . ?
C16 H16C 1.02(3) . ?
C17 C19 1.525(2) . ?
C17 C18 1.534(3) . ?
C17 H17 0.98(2) . ?
C18 H18A 1.01(3) . ?
C18 H18B 0.98(3) . ?
C18 H18C 0.98(2) . ?
C19 H19A 0.97(3) . ?
C19 H19B 1.00(2) . ?
C19 H19C 0.99(3) . ?
C20 C21 1.545(2) . ?
C20 C24 1.550(2) . ?
C20 H20 0.99(2) . ?
C21 C22 1.538(3) . ?
C21 H21A 1.01(2) . ?
C21 H21B 1.01(2) . ?
C22 C23 1.541(3) . ?
C22 H22A 0.98(3) . ?
C22 H22B 0.99(2) . ?
C23 C27 1.547(2) . ?
C23 H23A 1.02(2) . ?
C23 H23B 0.98(2) . ?
C24 C25 1.538(3) . ?
C24 H24A 0.99(2) . ?
C24 H24B 1.01(2) . ?
C25 C26 1.536(3) . ?
C25 H25A 1.01(2) . ?
C25 H25B 1.00(2) . ?
C26 C27 1.539(2) . ?
C26 H26A 1.00(2) . ?
C26 H26B 1.00(2) . ?
C27 H27 1.04(2) . ?
